data_7228649
loop_
_publ_author_name
'Kumar, Robin'
'Thirupathi, Natesan'

_publ_section_title
;
 Syntheses, characterisation, and catalytic role of (\h5-C5Me5)Rh(iii)
 guanidinato complexes in transfer hydrogenation (TH) and
 TH--etherification
;
_journal_issue 54
_journal_name_full 'RSC Adv.'
_journal_page_first 33890
_journal_paper_doi 10.1039/C7RA04152G
_journal_volume 7
_journal_year 2017
_chemical_formula_moiety 'C29 H27 Cl F3 N3 Rh'
_chemical_formula_sum 'C29 H27 Cl F3 N3 Rh'
_chemical_formula_weight 612.90
_chemical_name_systematic
; 
 ? 
;
_space_group_IT_number 14
_symmetry_cell_setting monoclinic
_symmetry_space_group_name_Hall '-P 2yn'
_symmetry_space_group_name_H-M 'P 1 21/n 1'
_atom_sites_solution_hydrogens geom
_atom_sites_solution_primary direct
_atom_sites_solution_secondary difmap
_audit_block_doi 10.5517/ccdc.csd.cc1nn1s4
_audit_creation_method SHELXL-97
_audit_update_record
;
2017-03-17 deposited with the CCDC.
2017-06-15 downloaded from the CCDC.
;
_cell_angle_alpha 90.00
_cell_angle_beta 101.963(4)
_cell_angle_gamma 90.00
_cell_formula_units_Z 4
_cell_length_a 12.0199(5)
_cell_length_b 8.5450(3)
_cell_length_c 26.4401(12)
_cell_measurement_reflns_used 8429
_cell_measurement_temperature 298(2)
_cell_measurement_theta_max 29.2379
_cell_measurement_theta_min 2.9408
_cell_volume 2656.68(19)
_computing_cell_refinement 'CrysAlisPro, Oxford Diffraction Ltd.'
_computing_data_collection 'CrysAlisPro, Oxford Diffraction Ltd.'
_computing_data_reduction 'CrysAlisPro, Oxford Diffraction Ltd.'
_computing_molecular_graphics Olex2
_computing_publication_material 'WINGX V1.80.01'
_computing_structure_refinement 'SHELXL-97 (Sheldrick, 1997)'
_computing_structure_solution 'SHELXS-97 (Sheldrick, 1990)'
_diffrn_ambient_temperature 298(2)
_diffrn_detector_area_resol_mean 0.3703
_diffrn_measured_fraction_theta_full 0.999
_diffrn_measured_fraction_theta_max 0.999
_diffrn_measurement_device_type 'Sapphire-3 CCD detector'
_diffrn_measurement_method 'omega scan'
_diffrn_radiation_monochromator graphite
_diffrn_radiation_source 'fine-focus sealed tube'
_diffrn_radiation_type MoK\a
_diffrn_radiation_wavelength 0.71073
_diffrn_reflns_av_R_equivalents 0.0245
_diffrn_reflns_av_sigmaI/netI 0.0222
_diffrn_reflns_limit_h_max 15
_diffrn_reflns_limit_h_min -12
_diffrn_reflns_limit_k_max 10
_diffrn_reflns_limit_k_min -10
_diffrn_reflns_limit_l_max 32
_diffrn_reflns_limit_l_min -33
_diffrn_reflns_number 23096
_diffrn_reflns_theta_full 26.37
_diffrn_reflns_theta_max 26.37
_diffrn_reflns_theta_min 2.95
_exptl_absorpt_coefficient_mu 0.788
_exptl_absorpt_correction_T_max 0.9844
_exptl_absorpt_correction_T_min 0.9692
_exptl_absorpt_correction_type multi-scan
_exptl_crystal_colour Red
_exptl_crystal_density_diffrn 1.532
_exptl_crystal_density_method 'not measured'
_exptl_crystal_description Needle
_exptl_crystal_F_000 1244
_exptl_crystal_size_max 0.04
_exptl_crystal_size_mid 0.03
_exptl_crystal_size_min 0.02
_refine_diff_density_max 0.825
_refine_diff_density_min -0.486
_refine_diff_density_rms 0.064
_refine_ls_extinction_method none
_refine_ls_goodness_of_fit_ref 0.836
_refine_ls_hydrogen_treatment mixed
_refine_ls_matrix_type full
_refine_ls_number_parameters 333
_refine_ls_number_reflns 5419
_refine_ls_number_restraints 0
_refine_ls_restrained_S_all 0.836
_refine_ls_R_factor_all 0.0384
_refine_ls_R_factor_gt 0.0345
_refine_ls_shift/su_max 0.003
_refine_ls_shift/su_mean 0.000
_refine_ls_structure_factor_coef Fsqd
_refine_ls_weighting_details 'calc w=1/[\s^2^(Fo^2^)+(0.0613P)^2^+6.3002P] where P=(Fo^2^+2Fc^2^)/3'
_refine_ls_weighting_scheme calc
_refine_ls_wR_factor_gt 0.0919
_refine_ls_wR_factor_ref 0.0951
_reflns_number_gt 5048
_reflns_number_total 5419
_reflns_threshold_expression >2sigma(I)
_cod_data_source_file c7ra04152g2.cif
_cod_data_source_block 1i
_cod_depositor_comments
;
The following automatic conversions were performed:

'_symmetry_cell_setting' value 'Monoclinic' changed to 'monoclinic'
according to
/home/data/users/saulius/crontab/automatic-downloads/rss-feeds/RSC/lib/dictionaries/cif_core.dic
dictionary named 'cif_core.dic' version 2.4.2 from 2011-04-26.

Automatic conversion script
Id: cif_fix_values 4973 2017-02-22 13:04:09Z antanas 
;
_cod_original_sg_symbol_H-M P21/n
_cod_database_code 7228649

loop_
_symmetry_equiv_pos_as_xyz
'x, y, z'
'-x+1/2, y+1/2, -z+1/2'
'-x, -y, -z'
'x-1/2, -y-1/2, z-1/2'

loop_
_atom_site_label
_atom_site_type_symbol
_atom_site_fract_x
_atom_site_fract_y
_atom_site_fract_z
_atom_site_U_iso_or_equiv
_atom_site_adp_type
_atom_site_occupancy
_atom_site_symmetry_multiplicity
_atom_site_calc_flag
_atom_site_refinement_flags
F2 F 1.3605(3) 0.1444(4) 0.80378(12) 0.0565(7) Uiso 0.75 1 d P
F2' F 1.4648(8) 0.4172(10) 0.9579(4) 0.057(2) Uiso 0.25 1 d P
Rh1 Rh 1.182338(17) 0.29228(2) 0.935513(8) 0.02512(9) Uani 1 1 d .
Cl1 Cl 1.20288(8) 0.56824(9) 0.95037(3) 0.0422(2) Uani 1 1 d .
N1 N 1.10329(19) 0.3500(3) 0.85519(9) 0.0273(5) Uani 1 1 d .
N2 N 1.2864(2) 0.3166(3) 0.88199(9) 0.0300(5) Uani 1 1 d .
N3 N 1.2248(2) 0.4278(3) 0.79815(9) 0.0328(6) Uani 1 1 d .
H3 H 1.1785 0.4041 0.7698 0.039 Uiso 1 1 calc R
F1 F 0.88759(16) 0.2313(2) 0.83433(9) 0.0469(5) Uani 1 1 d .
F3 F 1.3304(2) 0.4166(3) 0.71646(9) 0.0637(6) Uani 1 1 d .
C1 C 1.2057(2) 0.3664(3) 0.84365(10) 0.0269(6) Uani 1 1 d .
C2 C 1.0111(2) 0.4457(3) 0.83300(10) 0.0282(6) Uani 1 1 d .
C3 C 0.9013(2) 0.3845(4) 0.82390(12) 0.0336(6) Uani 1 1 d .
C4 C 0.8058(3) 0.4706(5) 0.80396(14) 0.0483(9) Uani 1 1 d .
H4 H 0.7342 0.4249 0.7988 0.058 Uiso 1 1 calc R
C5 C 0.8175(3) 0.6245(5) 0.79184(16) 0.0562(10) Uani 1 1 d .
H5 H 0.7537 0.6844 0.7783 0.067 Uiso 1 1 calc R
C6 C 0.9245(3) 0.6904(4) 0.79975(16) 0.0524(9) Uani 1 1 d .
H6 H 0.9326 0.7945 0.7908 0.063 Uiso 1 1 calc R
C7 C 1.0198(3) 0.6035(4) 0.82077(13) 0.0394(7) Uani 1 1 d .
H7 H 1.0909 0.6510 0.8269 0.047 Uiso 1 1 calc R
C8 C 1.4004(2) 0.2874(3) 0.88117(12) 0.0309(6) Uani 1 1 d .
C9 C 1.4355(3) 0.2024(4) 0.84274(14) 0.0402(7) Uani 1 1 d .
C10 C 1.5484(3) 0.1706(5) 0.84363(18) 0.0584(10) Uani 1 1 d .
H10 H 1.5691 0.1141 0.8170 0.070 Uiso 1 1 calc R
C11 C 1.6297(3) 0.2234(6) 0.8844(2) 0.0672(13) Uani 1 1 d .
H11 H 1.7061 0.2034 0.8852 0.081 Uiso 1 1 calc R
C12 C 1.5990(3) 0.3053(5) 0.92384(18) 0.0623(12) Uani 1 1 d .
H12 H 1.6544 0.3387 0.9517 0.075 Uiso 1 1 calc R
C13 C 1.4846(3) 0.3390(5) 0.92227(14) 0.0446(8) Uani 1 1 d .
C14 C 1.3167(2) 0.5276(3) 0.79585(11) 0.0298(6) Uani 1 1 d .
C15 C 1.3688(3) 0.5221(4) 0.75408(12) 0.0378(7) Uani 1 1 d .
C16 C 1.4575(3) 0.6186(5) 0.74961(15) 0.0496(9) Uani 1 1 d .
H16 H 1.4913 0.6117 0.7211 0.060 Uiso 1 1 calc R
C17 C 1.4955(3) 0.7262(5) 0.78829(17) 0.0525(10) Uani 1 1 d .
H17 H 1.5559 0.7920 0.7861 0.063 Uiso 1 1 calc R
C18 C 1.4441(3) 0.7365(5) 0.83026(15) 0.0485(9) Uani 1 1 d .
H18 H 1.4690 0.8104 0.8559 0.058 Uiso 1 1 calc R
C19 C 1.3553(3) 0.6364(4) 0.83415(12) 0.0393(7) Uani 1 1 d .
H19 H 1.3216 0.6427 0.8627 0.047 Uiso 1 1 calc R
C20 C 1.1439(3) 0.2402(4) 1.01065(12) 0.0349(7) Uani 1 1 d .
C21 C 1.2532(3) 0.1796(4) 1.00697(13) 0.0392(7) Uani 1 1 d .
C22 C 1.2367(3) 0.0667(4) 0.96559(13) 0.0369(7) Uani 1 1 d .
C23 C 1.1189(3) 0.0627(3) 0.94272(11) 0.0328(6) Uani 1 1 d .
C24 C 1.0603(3) 0.1700(3) 0.97061(11) 0.0308(6) Uani 1 1 d .
C25 C 1.1221(4) 0.3566(5) 1.04958(13) 0.0499(9) Uani 1 1 d .
H25A H 1.1928 0.3847 1.0720 0.075 Uiso 1 1 calc R
H25B H 1.0722 0.3117 1.0696 0.075 Uiso 1 1 calc R
H25C H 1.0875 0.4484 1.0321 0.075 Uiso 1 1 calc R
C26 C 1.3624(4) 0.2157(5) 1.04364(17) 0.0629(12) Uani 1 1 d .
H26A H 1.4236 0.1614 1.0330 0.094 Uiso 1 1 calc R
H26B H 1.3575 0.1825 1.0778 0.094 Uiso 1 1 calc R
H26C H 1.3762 0.3263 1.0437 0.094 Uiso 1 1 calc R
C27 C 1.3273(3) -0.0295(5) 0.94959(18) 0.0585(10) Uani 1 1 d .
H27A H 1.3997 -0.0046 0.9712 0.088 Uiso 1 1 calc R
H27B H 1.3293 -0.0071 0.9142 0.088 Uiso 1 1 calc R
H27C H 1.3112 -0.1385 0.9531 0.088 Uiso 1 1 calc R
C28 C 1.0642(3) -0.0418(4) 0.89963(13) 0.0445(8) Uani 1 1 d .
H28A H 0.9839 -0.0218 0.8912 0.067 Uiso 1 1 calc R
H28B H 1.0773 -0.1490 0.9100 0.067 Uiso 1 1 calc R
H28C H 1.0961 -0.0219 0.8698 0.067 Uiso 1 1 calc R
C29 C 0.9355(3) 0.1981(4) 0.96036(14) 0.0409(7) Uani 1 1 d .
H29A H 0.8990 0.1364 0.9313 0.061 Uiso 1 1 calc R
H29B H 0.9205 0.3070 0.9530 0.061 Uiso 1 1 calc R
H29C H 0.9064 0.1691 0.9902 0.061 Uiso 1 1 calc R

loop_
_atom_site_aniso_label
_atom_site_aniso_U_11
_atom_site_aniso_U_22
_atom_site_aniso_U_33
_atom_site_aniso_U_23
_atom_site_aniso_U_13
_atom_site_aniso_U_12
Rh1 0.02514(13) 0.02487(13) 0.02588(13) 0.00289(8) 0.00653(9) -0.00067(8)
Cl1 0.0603(5) 0.0283(4) 0.0398(4) -0.0034(3) 0.0145(4) -0.0063(3)
N1 0.0228(11) 0.0323(12) 0.0267(12) 0.0021(10) 0.0051(9) -0.0006(10)
N2 0.0234(11) 0.0369(13) 0.0305(12) 0.0033(10) 0.0072(10) 0.0002(10)
N3 0.0284(12) 0.0472(15) 0.0224(12) 0.0020(10) 0.0045(9) -0.0061(11)
F1 0.0351(10) 0.0438(11) 0.0639(13) 0.0010(9) 0.0151(9) -0.0076(8)
F3 0.0900(17) 0.0624(14) 0.0481(12) -0.0127(11) 0.0359(12) -0.0122(13)
C1 0.0259(13) 0.0289(14) 0.0263(13) -0.0013(11) 0.0067(10) -0.0023(11)
C2 0.0257(13) 0.0363(15) 0.0220(13) -0.0026(11) 0.0037(10) 0.0019(11)
C3 0.0294(14) 0.0403(17) 0.0326(15) -0.0005(13) 0.0097(12) -0.0006(13)
C4 0.0263(15) 0.067(2) 0.050(2) 0.0011(18) 0.0047(14) 0.0030(16)
C5 0.0385(19) 0.066(3) 0.061(2) 0.014(2) 0.0021(17) 0.0206(18)
C6 0.056(2) 0.041(2) 0.058(2) 0.0100(16) 0.0069(18) 0.0124(17)
C7 0.0356(16) 0.0382(17) 0.0434(18) 0.0019(14) 0.0057(13) -0.0006(13)
C8 0.0237(14) 0.0341(15) 0.0346(15) 0.0070(12) 0.0053(11) -0.0011(11)
C9 0.0333(16) 0.0445(19) 0.0441(18) -0.0002(14) 0.0109(14) 0.0028(14)
C10 0.044(2) 0.069(3) 0.069(3) 0.011(2) 0.0259(19) 0.0177(19)
C11 0.0275(18) 0.092(3) 0.083(3) 0.025(3) 0.0138(19) 0.0091(19)
C12 0.0295(18) 0.081(3) 0.067(3) 0.018(2) -0.0106(18) -0.0121(18)
C13 0.0342(17) 0.052(2) 0.0432(19) 0.0040(16) -0.0021(14) -0.0059(15)
C14 0.0269(14) 0.0339(15) 0.0288(14) 0.0076(12) 0.0063(11) 0.0033(12)
C15 0.0428(17) 0.0375(16) 0.0353(16) 0.0061(13) 0.0136(13) 0.0035(14)
C16 0.051(2) 0.052(2) 0.054(2) 0.0141(18) 0.0287(17) 0.0032(17)
C17 0.0355(18) 0.053(2) 0.068(3) 0.0213(19) 0.0080(17) -0.0081(16)
C18 0.048(2) 0.048(2) 0.045(2) 0.0044(16) -0.0011(16) -0.0124(16)
C19 0.0400(17) 0.0464(19) 0.0320(16) 0.0022(14) 0.0088(13) -0.0046(15)
C20 0.0452(18) 0.0335(15) 0.0275(15) 0.0068(12) 0.0107(13) -0.0053(13)
C21 0.0403(17) 0.0385(17) 0.0358(17) 0.0139(13) 0.0008(13) -0.0020(14)
C22 0.0405(17) 0.0289(15) 0.0420(17) 0.0099(13) 0.0106(14) 0.0023(13)
C23 0.0425(17) 0.0246(14) 0.0320(15) 0.0077(11) 0.0092(13) -0.0033(12)
C24 0.0371(15) 0.0268(14) 0.0306(14) 0.0065(11) 0.0119(12) -0.0051(12)
C25 0.070(2) 0.052(2) 0.0318(17) -0.0046(15) 0.0185(16) -0.0104(19)
C26 0.053(2) 0.069(3) 0.056(2) 0.017(2) -0.0146(19) -0.005(2)
C27 0.050(2) 0.041(2) 0.089(3) 0.013(2) 0.025(2) 0.0141(17)
C28 0.059(2) 0.0325(16) 0.0435(19) -0.0050(14) 0.0127(16) -0.0080(15)
C29 0.0371(17) 0.0439(19) 0.0447(19) 0.0069(14) 0.0155(14) -0.0031(14)

loop_
_atom_type_symbol
_atom_type_description
_atom_type_scat_dispersion_real
_atom_type_scat_dispersion_imag
_atom_type_scat_source
C C 0.0033 0.0016 'International Tables Vol C Tables 4.2.6.8 and 6.1.1.4'
H H 0.0000 0.0000 'International Tables Vol C Tables 4.2.6.8 and 6.1.1.4'
N N 0.0061 0.0033 'International Tables Vol C Tables 4.2.6.8 and 6.1.1.4'
F F 0.0171 0.0103 'International Tables Vol C Tables 4.2.6.8 and 6.1.1.4'
Cl Cl 0.1484 0.1585 'International Tables Vol C Tables 4.2.6.8 and 6.1.1.4'
Rh Rh -1.1178 0.9187 'International Tables Vol C Tables 4.2.6.8 and 6.1.1.4'

loop_
_geom_angle_atom_site_label_1
_geom_angle_atom_site_label_2
_geom_angle_atom_site_label_3
_geom_angle
N2 Rh1 C23 115.44(11)
N2 Rh1 C21 117.42(12)
C23 Rh1 C21 65.76(12)
N2 Rh1 C22 99.37(11)
C23 Rh1 C22 38.91(12)
C21 Rh1 C22 39.46(13)
N2 Rh1 C24 153.66(11)
C23 Rh1 C24 39.44(12)
C21 Rh1 C24 65.38(12)
C22 Rh1 C24 65.53(12)
N2 Rh1 C20 155.62(11)
C23 Rh1 C20 65.29(12)
C21 Rh1 C20 38.85(13)
C22 Rh1 C20 65.29(12)
C24 Rh1 C20 38.53(12)
N2 Rh1 N1 61.39(9)
C23 Rh1 N1 101.68(10)
C21 Rh1 N1 166.17(12)
C22 Rh1 N1 126.92(11)
C24 Rh1 N1 109.15(10)
C20 Rh1 N1 142.89(11)
N2 Rh1 Cl1 87.54(7)
C23 Rh1 Cl1 156.90(9)
C21 Rh1 Cl1 106.87(10)
C22 Rh1 Cl1 144.55(9)
C24 Rh1 Cl1 117.51(8)
C20 Rh1 Cl1 94.92(9)
N1 Rh1 Cl1 86.94(7)
N2 Rh1 C1 30.57(9)
C23 Rh1 C1 114.92(10)
C21 Rh1 C1 147.40(12)
C22 Rh1 C1 119.17(11)
C24 Rh1 C1 137.62(10)
C20 Rh1 C1 173.71(11)
N1 Rh1 C1 31.16(8)
Cl1 Rh1 C1 83.41(7)
C1 N1 C2 121.9(2)
C1 N1 Rh1 90.58(16)
C2 N1 Rh1 132.91(18)
C1 N2 C8 127.8(3)
C1 N2 Rh1 95.99(17)
C8 N2 Rh1 136.1(2)
C1 N3 C14 123.0(2)
C1 N3 H3 118.5
C14 N3 H3 118.5
N2 C1 N1 110.9(2)
N2 C1 N3 124.4(3)
N1 C1 N3 124.7(3)
N2 C1 Rh1 53.44(14)
N1 C1 Rh1 58.27(14)
N3 C1 Rh1 171.0(2)
C3 C2 C7 115.9(3)
C3 C2 N1 119.4(3)
C7 C2 N1 124.7(3)
F1 C3 C4 117.9(3)
F1 C3 C2 118.6(3)
C4 C3 C2 123.5(3)
C5 C4 C3 119.1(3)
C5 C4 H4 120.4
C3 C4 H4 120.4
C4 C5 C6 119.7(3)
C4 C5 H5 120.2
C6 C5 H5 120.2
C5 C6 C7 120.7(4)
C5 C6 H6 119.7
C7 C6 H6 119.7
C6 C7 C2 121.1(3)
C6 C7 H7 119.4
C2 C7 H7 119.4
C9 C8 C13 117.1(3)
C9 C8 N2 123.7(3)
C13 C8 N2 119.1(3)
F2 C9 C10 116.8(4)
F2 C9 C8 120.6(3)
C10 C9 C8 122.6(3)
C11 C10 C9 119.1(4)
C11 C10 H10 120.4
C9 C10 H10 120.4
C12 C11 C10 120.3(4)
C12 C11 H11 119.8
C10 C11 H11 119.8
C11 C12 C13 120.1(4)
C11 C12 H12 119.9
C13 C12 H12 119.9
F2' C13 C8 123.3(5)
F2' C13 C12 116.1(5)
C8 C13 C12 120.6(4)
C15 C14 C19 118.0(3)
C15 C14 N3 120.3(3)
C19 C14 N3 121.6(3)
F3 C15 C16 119.4(3)
F3 C15 C14 118.0(3)
C16 C15 C14 122.6(3)
C15 C16 C17 118.7(3)
C15 C16 H16 120.7
C17 C16 H16 120.7
C18 C17 C16 120.2(3)
C18 C17 H17 119.9
C16 C17 H17 119.9
C17 C18 C19 120.0(4)
C17 C18 H18 120.0
C19 C18 H18 120.0
C14 C19 C18 120.4(3)
C14 C19 H19 119.8
C18 C19 H19 119.8
C24 C20 C21 108.1(3)
C24 C20 C25 126.4(3)
C21 C20 C25 125.5(3)
C24 C20 Rh1 70.12(16)
C21 C20 Rh1 68.96(17)
C25 C20 Rh1 126.4(2)
C20 C21 C22 108.0(3)
C20 C21 C26 125.2(3)
C22 C21 C26 126.5(3)
C20 C21 Rh1 72.19(17)
C22 C21 Rh1 70.32(17)
C26 C21 Rh1 128.1(3)
C23 C22 C21 107.9(3)
C23 C22 C27 126.0(3)
C21 C22 C27 126.1(3)
C23 C22 Rh1 70.25(17)
C21 C22 Rh1 70.22(17)
C27 C22 Rh1 125.1(2)
C22 C23 C24 108.4(3)
C22 C23 C28 125.7(3)
C24 C23 C28 125.8(3)
C22 C23 Rh1 70.84(17)
C24 C23 Rh1 71.51(16)
C28 C23 Rh1 126.4(2)
C20 C24 C23 107.6(3)
C20 C24 C29 126.4(3)
C23 C24 C29 126.0(3)
C20 C24 Rh1 71.36(16)
C23 C24 Rh1 69.05(16)
C29 C24 Rh1 126.3(2)
C20 C25 H25A 109.5
C20 C25 H25B 109.5
H25A C25 H25B 109.5
C20 C25 H25C 109.5
H25A C25 H25C 109.5
H25B C25 H25C 109.5
C21 C26 H26A 109.5
C21 C26 H26B 109.5
H26A C26 H26B 109.5
C21 C26 H26C 109.5
H26A C26 H26C 109.5
H26B C26 H26C 109.5
C22 C27 H27A 109.5
C22 C27 H27B 109.5
H27A C27 H27B 109.5
C22 C27 H27C 109.5
H27A C27 H27C 109.5
H27B C27 H27C 109.5
C23 C28 H28A 109.5
C23 C28 H28B 109.5
H28A C28 H28B 109.5
C23 C28 H28C 109.5
H28A C28 H28C 109.5
H28B C28 H28C 109.5
C24 C29 H29A 109.5
C24 C29 H29B 109.5
H29A C29 H29B 109.5
C24 C29 H29C 109.5
H29A C29 H29C 109.5
H29B C29 H29C 109.5

loop_
_geom_bond_atom_site_label_1
_geom_bond_atom_site_label_2
_geom_bond_distance
F2 C9 1.317(5)
F2' C13 1.217(10)
Rh1 N2 2.085(2)
Rh1 C23 2.128(3)
Rh1 C21 2.134(3)
Rh1 C22 2.135(3)
Rh1 C24 2.161(3)
Rh1 C20 2.177(3)
Rh1 N1 2.195(2)
Rh1 Cl1 2.3949(8)
Rh1 C1 2.581(3)
N1 C1 1.335(3)
N1 C2 1.404(4)
N2 C1 1.320(4)
N2 C8 1.397(4)
N3 C1 1.375(4)
N3 C14 1.406(4)
N3 H3 0.8600
F1 C3 1.355(4)
F3 C15 1.351(4)
C2 C3 1.393(4)
C2 C7 1.396(4)
C3 C4 1.373(5)
C4 C5 1.368(6)
C4 H4 0.9300
C5 C6 1.379(6)
C5 H5 0.9300
C6 C7 1.381(5)
C6 H6 0.9300
C7 H7 0.9300
C8 C9 1.384(5)
C8 C13 1.394(4)
C9 C10 1.380(5)
C10 C11 1.372(7)
C10 H10 0.9300
C11 C12 1.369(7)
C11 H11 0.9300
C12 C13 1.397(5)
C12 H12 0.9300
C14 C15 1.379(4)
C14 C19 1.383(4)
C15 C16 1.371(5)
C16 C17 1.381(6)
C16 H16 0.9300
C17 C18 1.380(6)
C17 H17 0.9300
C18 C19 1.388(5)
C18 H18 0.9300
C19 H19 0.9300
C20 C24 1.431(4)
C20 C21 1.434(5)
C20 C25 1.493(5)
C21 C22 1.441(5)
C21 C26 1.493(5)
C22 C23 1.420(5)
C22 C27 1.494(5)
C23 C24 1.447(4)
C23 C28 1.489(4)
C24 C29 1.488(4)
C25 H25A 0.9600
C25 H25B 0.9600
C25 H25C 0.9600
C26 H26A 0.9600
C26 H26B 0.9600
C26 H26C 0.9600
C27 H27A 0.9600
C27 H27B 0.9600
C27 H27C 0.9600
C28 H28A 0.9600
C28 H28B 0.9600
C28 H28C 0.9600
C29 H29A 0.9600
C29 H29B 0.9600
C29 H29C 0.9600

loop_
_geom_torsion_atom_site_label_1
_geom_torsion_atom_site_label_2
_geom_torsion_atom_site_label_3
_geom_torsion_atom_site_label_4
_geom_torsion
N2 Rh1 N1 C1 -6.55(16)
C23 Rh1 N1 C1 -119.32(18)
C21 Rh1 N1 C1 -95.3(5)
C22 Rh1 N1 C1 -86.3(2)
C24 Rh1 N1 C1 -159.59(17)
C20 Rh1 N1 C1 176.42(18)
Cl1 Rh1 N1 C1 82.31(16)
N2 Rh1 N1 C2 -143.5(3)
C23 Rh1 N1 C2 103.7(3)
C21 Rh1 N1 C2 127.7(5)
C22 Rh1 N1 C2 136.7(3)
C24 Rh1 N1 C2 63.4(3)
C20 Rh1 N1 C2 39.4(3)
Cl1 Rh1 N1 C2 -54.7(3)
C1 Rh1 N1 C2 -137.0(3)
C23 Rh1 N2 C1 96.4(2)
C21 Rh1 N2 C1 171.05(18)
C22 Rh1 N2 C1 133.79(19)
C24 Rh1 N2 C1 81.6(3)
C20 Rh1 N2 C1 -177.7(2)
N1 Rh1 N2 C1 6.67(17)
Cl1 Rh1 N2 C1 -81.19(17)
C23 Rh1 N2 C8 -80.6(3)
C21 Rh1 N2 C8 -6.0(3)
C22 Rh1 N2 C8 -43.2(3)
C24 Rh1 N2 C8 -95.4(4)
C20 Rh1 N2 C8 5.3(5)
N1 Rh1 N2 C8 -170.3(3)
Cl1 Rh1 N2 C8 101.8(3)
C1 Rh1 N2 C8 -177.0(4)
C8 N2 C1 N1 167.1(3)
Rh1 N2 C1 N1 -10.3(3)
C8 N2 C1 N3 -13.4(5)
Rh1 N2 C1 N3 169.2(3)
C8 N2 C1 Rh1 177.4(4)
C2 N1 C1 N2 153.7(3)
Rh1 N1 C1 N2 9.8(2)
C2 N1 C1 N3 -25.8(4)
Rh1 N1 C1 N3 -169.8(3)
C2 N1 C1 Rh1 144.0(3)
C14 N3 C1 N2 -38.9(4)
C14 N3 C1 N1 140.5(3)
C14 N3 C1 Rh1 34.2(15)
C23 Rh1 C1 N2 -98.3(2)
C21 Rh1 C1 N2 -14.8(3)
C22 Rh1 C1 N2 -54.7(2)
C24 Rh1 C1 N2 -139.4(2)
C20 Rh1 C1 N2 171.2(9)
N1 Rh1 C1 N2 -168.6(3)
Cl1 Rh1 C1 N2 96.35(18)
N2 Rh1 C1 N1 168.6(3)
C23 Rh1 C1 N1 70.3(2)
C21 Rh1 C1 N1 153.8(2)
C22 Rh1 C1 N1 113.99(19)
C24 Rh1 C1 N1 29.3(2)
C20 Rh1 C1 N1 -20.1(10)
Cl1 Rh1 C1 N1 -95.01(17)
N2 Rh1 C1 N3 -79.5(13)
C23 Rh1 C1 N3 -177.8(13)
C21 Rh1 C1 N3 -94.3(13)
C22 Rh1 C1 N3 -134.1(13)
C24 Rh1 C1 N3 141.2(13)
C20 Rh1 C1 N3 91.8(16)
N1 Rh1 C1 N3 111.9(14)
Cl1 Rh1 C1 N3 16.9(13)
C1 N1 C2 C3 147.7(3)
Rh1 N1 C2 C3 -85.8(3)
C1 N1 C2 C7 -35.0(4)
Rh1 N1 C2 C7 91.5(3)
C7 C2 C3 F1 179.1(3)
N1 C2 C3 F1 -3.4(4)
C7 C2 C3 C4 0.3(5)
N1 C2 C3 C4 177.8(3)
F1 C3 C4 C5 -178.3(3)
C2 C3 C4 C5 0.4(5)
C3 C4 C5 C6 0.1(6)
C4 C5 C6 C7 -1.3(6)
C5 C6 C7 C2 2.1(6)
C3 C2 C7 C6 -1.6(5)
N1 C2 C7 C6 -178.9(3)
C1 N2 C8 C9 -47.2(5)
Rh1 N2 C8 C9 129.1(3)
C1 N2 C8 C13 136.2(3)
Rh1 N2 C8 C13 -47.6(4)
C13 C8 C9 F2 177.2(3)
N2 C8 C9 F2 0.5(5)
C13 C8 C9 C10 -1.0(5)
N2 C8 C9 C10 -177.8(3)
F2 C9 C10 C11 -177.6(4)
C8 C9 C10 C11 0.7(6)
C9 C10 C11 C12 0.6(7)
C10 C11 C12 C13 -1.5(7)
C9 C8 C13 F2' 178.5(6)
N2 C8 C13 F2' -4.6(7)
C9 C8 C13 C12 0.1(5)
N2 C8 C13 C12 177.0(3)
C11 C12 C13 F2' -177.4(6)
C11 C12 C13 C8 1.1(6)
C1 N3 C14 C15 145.8(3)
C1 N3 C14 C19 -36.0(4)
C19 C14 C15 F3 -179.5(3)
N3 C14 C15 F3 -1.2(4)
C19 C14 C15 C16 0.7(5)
N3 C14 C15 C16 178.9(3)
F3 C15 C16 C17 179.7(3)
C14 C15 C16 C17 -0.4(5)
C15 C16 C17 C18 -0.5(6)
C16 C17 C18 C19 1.2(6)
C15 C14 C19 C18 0.0(5)
N3 C14 C19 C18 -178.2(3)
C17 C18 C19 C14 -0.9(5)
N2 Rh1 C20 C24 -135.6(3)
C23 Rh1 C20 C24 -38.11(18)
C21 Rh1 C20 C24 -119.5(3)
C22 Rh1 C20 C24 -81.1(2)
N1 Rh1 C20 C24 38.1(3)
Cl1 Rh1 C20 C24 129.51(17)
C1 Rh1 C20 C24 55.2(10)
N2 Rh1 C20 C21 -16.0(4)
C23 Rh1 C20 C21 81.4(2)
C22 Rh1 C20 C21 38.41(19)
C24 Rh1 C20 C21 119.5(3)
N1 Rh1 C20 C21 157.62(19)
Cl1 Rh1 C20 C21 -110.95(18)
C1 Rh1 C20 C21 174.8(9)
N2 Rh1 C20 C25 103.3(4)
C23 Rh1 C20 C25 -159.2(3)
C21 Rh1 C20 C25 119.3(4)
C22 Rh1 C20 C25 157.7(3)
C24 Rh1 C20 C25 -121.1(4)
N1 Rh1 C20 C25 -83.1(3)
Cl1 Rh1 C20 C25 8.4(3)
C1 Rh1 C20 C25 -65.9(11)
C24 C20 C21 C22 -2.2(3)
C25 C20 C21 C22 178.0(3)
Rh1 C20 C21 C22 -61.6(2)
C24 C20 C21 C26 -176.1(3)
C25 C20 C21 C26 4.1(5)
Rh1 C20 C21 C26 124.6(3)
C24 C20 C21 Rh1 59.4(2)
C25 C20 C21 Rh1 -120.5(3)
N2 Rh1 C21 C20 172.62(17)
C23 Rh1 C21 C20 -80.1(2)
C22 Rh1 C21 C20 -117.4(3)
C24 Rh1 C21 C20 -36.59(18)
N1 Rh1 C21 C20 -106.0(5)
Cl1 Rh1 C21 C20 76.49(18)
C1 Rh1 C21 C20 -178.94(18)
N2 Rh1 C21 C22 -70.0(2)
C23 Rh1 C21 C22 37.27(19)
C24 Rh1 C21 C22 80.8(2)
C20 Rh1 C21 C22 117.4(3)
N1 Rh1 C21 C22 11.4(6)
Cl1 Rh1 C21 C22 -166.15(16)
C1 Rh1 C21 C22 -61.6(3)
N2 Rh1 C21 C26 51.5(4)
C23 Rh1 C21 C26 158.8(4)
C22 Rh1 C21 C26 121.5(4)
C24 Rh1 C21 C26 -157.7(4)
C20 Rh1 C21 C26 -121.1(4)
N1 Rh1 C21 C26 132.9(4)
Cl1 Rh1 C21 C26 -44.6(4)
C1 Rh1 C21 C26 60.0(5)
C20 C21 C22 C23 2.3(3)
C26 C21 C22 C23 176.1(3)
Rh1 C21 C22 C23 -60.4(2)
C20 C21 C22 C27 -177.6(3)
C26 C21 C22 C27 -3.8(5)
Rh1 C21 C22 C27 119.7(3)
C20 C21 C22 Rh1 62.8(2)
C26 C21 C22 Rh1 -123.5(4)
N2 Rh1 C22 C23 -119.27(18)
C21 Rh1 C22 C23 118.5(3)
C24 Rh1 C22 C23 38.09(18)
C20 Rh1 C22 C23 80.63(19)
N1 Rh1 C22 C23 -58.2(2)
Cl1 Rh1 C22 C23 141.72(16)
C1 Rh1 C22 C23 -94.40(19)
N2 Rh1 C22 C21 122.28(19)
C23 Rh1 C22 C21 -118.5(3)
C24 Rh1 C22 C21 -80.4(2)
C20 Rh1 C22 C21 -37.82(19)
N1 Rh1 C22 C21 -176.61(17)
Cl1 Rh1 C22 C21 23.3(3)
C1 Rh1 C22 C21 147.14(18)
N2 Rh1 C22 C27 1.4(3)
C23 Rh1 C22 C27 120.7(4)
C21 Rh1 C22 C27 -120.8(4)
C24 Rh1 C22 C27 158.8(4)
C20 Rh1 C22 C27 -158.7(4)
N1 Rh1 C22 C27 62.5(4)
Cl1 Rh1 C22 C27 -97.6(3)
C1 Rh1 C22 C27 26.3(4)
C21 C22 C23 C24 -1.6(3)
C27 C22 C23 C24 178.3(3)
Rh1 C22 C23 C24 -62.02(19)
C21 C22 C23 C28 -178.0(3)
C27 C22 C23 C28 1.9(5)
Rh1 C22 C23 C28 121.6(3)
C21 C22 C23 Rh1 60.4(2)
C27 C22 C23 Rh1 -119.7(3)
N2 Rh1 C23 C22 72.4(2)
C21 Rh1 C23 C22 -37.79(19)
C24 Rh1 C23 C22 -117.9(3)
C20 Rh1 C23 C22 -80.7(2)
N1 Rh1 C23 C22 136.10(18)
Cl1 Rh1 C23 C22 -113.7(2)
C1 Rh1 C23 C22 106.27(18)
N2 Rh1 C23 C24 -169.71(16)
C21 Rh1 C23 C24 80.10(19)
C22 Rh1 C23 C24 117.9(3)
C20 Rh1 C23 C24 37.24(18)
N1 Rh1 C23 C24 -106.01(17)
Cl1 Rh1 C23 C24 4.2(3)
C1 Rh1 C23 C24 -135.84(16)
N2 Rh1 C23 C28 -48.3(3)
C21 Rh1 C23 C28 -158.5(3)
C22 Rh1 C23 C28 -120.7(4)
C24 Rh1 C23 C28 121.4(4)
C20 Rh1 C23 C28 158.6(3)
N1 Rh1 C23 C28 15.4(3)
Cl1 Rh1 C23 C28 125.6(3)
C1 Rh1 C23 C28 -14.5(3)
C21 C20 C24 C23 1.2(3)
C25 C20 C24 C23 -179.0(3)
Rh1 C20 C24 C23 59.83(19)
C21 C20 C24 C29 179.5(3)
C25 C20 C24 C29 -0.7(5)
Rh1 C20 C24 C29 -121.9(3)
C21 C20 C24 Rh1 -58.7(2)
C25 C20 C24 Rh1 121.2(3)
C22 C23 C24 C20 0.3(3)
C28 C23 C24 C20 176.6(3)
Rh1 C23 C24 C20 -61.3(2)
C22 C23 C24 C29 -178.0(3)
C28 C23 C24 C29 -1.7(5)
Rh1 C23 C24 C29 120.4(3)
C22 C23 C24 Rh1 61.6(2)
C28 C23 C24 Rh1 -122.1(3)
N2 Rh1 C24 C20 139.4(2)
C23 Rh1 C24 C20 118.1(3)
C21 Rh1 C24 C20 36.89(19)
C22 Rh1 C24 C20 80.5(2)
N1 Rh1 C24 C20 -156.80(17)
Cl1 Rh1 C24 C20 -60.07(19)
C1 Rh1 C24 C20 -172.33(17)
N2 Rh1 C24 C23 21.3(3)
C21 Rh1 C24 C23 -81.2(2)
C22 Rh1 C24 C23 -37.58(18)
C20 Rh1 C24 C23 -118.1(3)
N1 Rh1 C24 C23 85.15(18)
Cl1 Rh1 C24 C23 -178.13(14)
C1 Rh1 C24 C23 69.6(2)
N2 Rh1 C24 C29 -98.7(3)
C23 Rh1 C24 C29 -120.0(3)
C21 Rh1 C24 C29 158.8(3)
C22 Rh1 C24 C29 -157.6(3)
C20 Rh1 C24 C29 122.0(4)
N1 Rh1 C24 C29 -34.9(3)
Cl1 Rh1 C24 C29 61.9(3)
C1 Rh1 C24 C29 -50.4(3)
